data_7119816
loop_
_publ_author_name
'Liu, Wenbo'
'Pan, Houhe'
'Wang, Ziqian'
'Wang, Kang'
'Qi, Dongdong'
'Jiang, Jianzhuang'

_publ_section_title
;
 Sandwich rare earth complexes simultaneously involving aromatic
 phthalocyanine and antiaromatic hemiporphyrazine ligands showing a
 predominantly aromatic nature.
;
_journal_issue 26
_journal_name_full 'Chemical communications (Cambridge, England)'
_journal_page_first 3765
_journal_page_last 3768
_journal_paper_doi 10.1039/c7cc01279a
_journal_volume 53
_journal_year 2017
_chemical_formula_sum 'C53 H32 Eu N16 O'
_chemical_formula_weight 1060.91
_chemical_name_systematic
; 
 ? 
;
_space_group_IT_number 14
_symmetry_cell_setting monoclinic
_symmetry_space_group_name_Hall '-P 2ybc'
_symmetry_space_group_name_H-M 'P 1 21/c 1'
_atom_sites_solution_hydrogens geom
_atom_sites_solution_primary direct
_atom_sites_solution_secondary difmap
_audit_creation_method SHELXL-97
_audit_update_record
;
2017-02-13 deposited with the CCDC.
2017-03-13 downloaded from the CCDC.
;
_cell_angle_alpha 90.00
_cell_angle_beta 99.274(2)
_cell_angle_gamma 90.00
_cell_formula_units_Z 4
_cell_length_a 9.2221(2)
_cell_length_b 20.0308(3)
_cell_length_c 22.9016(4)
_cell_measurement_reflns_used 5946
_cell_measurement_temperature 150.0
_cell_measurement_theta_max 66.9388
_cell_measurement_theta_min 2.9453
_cell_volume 4175.22(13)
_computing_cell_refinement 'Bruker FRAMBO'
_computing_data_collection 'Bruker FRAMBO'
_computing_data_reduction 'Bruker SAINT'
_computing_molecular_graphics 'Bruker SHELXTL'
_computing_publication_material 'Bruker SHELXTL'
_computing_structure_refinement 'SHELXL-97 (Sheldrick, 1997)'
_computing_structure_solution 'SHELXS-97 (Sheldrick, 1990)'
_diffrn_ambient_temperature 150.00
_diffrn_measured_fraction_theta_full 0.997
_diffrn_measured_fraction_theta_max 0.997
_diffrn_measurement_device_type 'multiwire proportional'
_diffrn_measurement_method 'phi and omega scans'
_diffrn_radiation_monochromator graphite
_diffrn_radiation_source 'fine-focus sealed tube'
_diffrn_radiation_type CuK\a
_diffrn_radiation_wavelength 1.54178
_diffrn_reflns_av_R_equivalents 0.0296
_diffrn_reflns_av_sigmaI/netI 0.0402
_diffrn_reflns_limit_h_max 10
_diffrn_reflns_limit_h_min -10
_diffrn_reflns_limit_k_max 20
_diffrn_reflns_limit_k_min -23
_diffrn_reflns_limit_l_max 26
_diffrn_reflns_limit_l_min -21
_diffrn_reflns_number 13604
_diffrn_reflns_theta_full 62.50
_diffrn_reflns_theta_max 62.50
_diffrn_reflns_theta_min 2.95
_exptl_absorpt_coefficient_mu 11.291
_exptl_absorpt_correction_T_max 1.00000
_exptl_absorpt_correction_T_min 0.41007
_exptl_absorpt_correction_type none
_exptl_crystal_colour blue
_exptl_crystal_density_diffrn 1.688
_exptl_crystal_density_method 'not measured'
_exptl_crystal_description block
_exptl_crystal_F_000 2132
_refine_diff_density_max 0.931
_refine_diff_density_min -1.015
_refine_diff_density_rms 0.083
_refine_ls_extinction_coef 0.000063(19)
_refine_ls_extinction_expression Fc^*^=kFc[1+0.001xFc^2^\l^3^/sin(2\q)]^-1/4^
_refine_ls_extinction_method SHELXL
_refine_ls_goodness_of_fit_ref 1.023
_refine_ls_hydrogen_treatment mixed
_refine_ls_matrix_type full
_refine_ls_number_parameters 643
_refine_ls_number_reflns 6645
_refine_ls_number_restraints 0
_refine_ls_restrained_S_all 1.023
_refine_ls_R_factor_all 0.0399
_refine_ls_R_factor_gt 0.0338
_refine_ls_shift/su_max 0.001
_refine_ls_shift/su_mean 0.000
_refine_ls_structure_factor_coef Fsqd
_refine_ls_weighting_details 'calc w=1/[\s^2^(Fo^2^)+(0.0571P)^2^+0.4674P] where P=(Fo^2^+2Fc^2^)/3'
_refine_ls_weighting_scheme calc
_refine_ls_wR_factor_gt 0.0877
_refine_ls_wR_factor_ref 0.0915
_reflns_number_gt 5858
_reflns_number_total 6645
_reflns_threshold_expression >2sigma(I)
_cod_data_source_file c7cc01279a2.cif
_cod_data_source_block 1234
_cod_depositor_comments
;
The following automatic conversions were performed:

'_symmetry_cell_setting' value 'Monoclinic' changed to 'monoclinic'
according to
/home/data/users/saulius/crontab/automatic-downloads/rss-feeds/RSC/lib/dictionaries/cif_core.dic
dictionary named 'cif_core.dic' version 2.4.2 from 2011-04-26.

Automatic conversion script
Id: cif_fix_values 4973 2017-02-22 13:04:09Z antanas 

 Adding full bibliography for 7119815--7119816.cif.
;
_cod_original_sg_symbol_H-M P2(1)/c
_cod_database_code 7119816

loop_
_symmetry_equiv_pos_as_xyz
'x, y, z'
'-x, y+1/2, -z+1/2'
'-x, -y, -z'
'x, -y-1/2, z-1/2'

loop_
_atom_site_label
_atom_site_type_symbol
_atom_site_fract_x
_atom_site_fract_y
_atom_site_fract_z
_atom_site_U_iso_or_equiv
_atom_site_adp_type
_atom_site_occupancy
_atom_site_symmetry_multiplicity
_atom_site_calc_flag
_atom_site_refinement_flags
Eu1 Eu 0.02397(2) 0.753572(8) 0.145615(8) 0.01321(9) Uani 1 1 d .
N1 N -0.3422(3) 0.69867(14) 0.07029(12) 0.0195(6) Uani 1 1 d .
N5 N 0.1525(3) 0.91834(13) 0.20805(12) 0.0202(6) Uani 1 1 d .
C38 C -0.1702(4) 0.79898(17) -0.05925(15) 0.0242(8) Uani 1 1 d .
H38 H -0.1364 0.8232 -0.0890 0.029 Uiso 1 1 calc R
N9 N 0.0557(3) 0.66572(13) 0.23245(12) 0.0178(6) Uani 1 1 d .
N3 N -0.0022(3) 0.85934(14) 0.00708(12) 0.0222(6) Uani 1 1 d .
N15 N -0.1078(3) 0.58532(13) 0.17504(12) 0.0203(6) Uani 1 1 d .
N10 N 0.2270(3) 0.73258(14) 0.30112(13) 0.0211(6) Uani 1 1 d .
N13 N 0.2180(4) 0.74451(12) 0.07182(14) 0.0186(6) Uani 1 1 d .
N12 N 0.3942(3) 0.81632(13) 0.13069(12) 0.0194(6) Uani 1 1 d .
C5 C 0.1256(4) 0.68091(16) 0.28835(14) 0.0194(7) Uani 1 1 d .
C20 C -0.1025(4) 0.58074(16) 0.02249(15) 0.0207(7) Uani 1 1 d .
C14 C 0.3311(4) 0.78754(16) 0.07555(14) 0.0186(7) Uani 1 1 d .
N7 N -0.1873(3) 0.75818(13) 0.27205(14) 0.0194(6) Uani 1 1 d .
N2 N -0.1547(3) 0.77545(14) 0.04520(12) 0.0172(6) Uani 1 1 d .
N6 N -0.0128(3) 0.83155(13) 0.23452(12) 0.0180(6) Uani 1 1 d .
C25 C -0.1582(4) 0.55911(16) 0.07136(15) 0.0211(7) Uani 1 1 d .
C41 C 0.1640(4) 0.94057(17) 0.05731(15) 0.0228(8) Uani 1 1 d .
C36 C -0.3309(4) 0.71918(18) -0.02848(15) 0.0244(8) Uani 1 1 d .
H36 H -0.4057 0.6879 -0.0372 0.029 Uiso 1 1 calc R
C52 C -0.0803(4) 0.80771(16) 0.27874(14) 0.0193(7) Uani 1 1 d .
C32 C -0.3730(4) 0.68519(16) 0.22057(14) 0.0198(7) Uani 1 1 d .
N8 N -0.2227(4) 0.74412(13) 0.16478(14) 0.0195(7) Uani 1 1 d .
C51 C -0.0445(4) 0.83080(18) 0.33699(15) 0.0244(8) Uani 1 1 d .
H51 H -0.0871 0.8111 0.3669 0.029 Uiso 1 1 calc R
C48 C 0.0801(4) 0.88489(16) 0.24805(15) 0.0206(7) Uani 1 1 d .
C22 C -0.2487(4) 0.50084(18) -0.03632(16) 0.0296(9) Uani 1 1 d .
H22 H -0.2793 0.4802 -0.0726 0.035 Uiso 1 1 calc R
C3 C -0.0602(4) 0.57494(17) 0.27689(15) 0.0231(8) Uani 1 1 d .
H3 H -0.1245 0.5389 0.2720 0.028 Uiso 1 1 calc R
N14 N 0.0696(3) 0.66663(14) 0.00484(12) 0.0198(6) Uani 1 1 d .
C13 C 0.3704(4) 0.80449(16) 0.18570(15) 0.0206(7) Uani 1 1 d .
C34 C -0.3240(4) 0.70639(16) 0.12710(15) 0.0181(7) Uani 1 1 d .
C16 C 0.3444(4) 0.78294(19) -0.02698(16) 0.0264(8) Uani 1 1 d .
H16 H 0.3829 0.7972 -0.0600 0.032 Uiso 1 1 calc R
C8 C 0.4527(4) 0.84119(17) 0.34200(16) 0.0258(8) Uani 1 1 d .
H8 H 0.4156 0.8256 0.3749 0.031 Uiso 1 1 calc R
C29 C -0.6082(4) 0.60105(17) 0.18896(16) 0.0272(8) Uani 1 1 d .
H29 H -0.6897 0.5736 0.1788 0.033 Uiso 1 1 calc R
C12 C 0.4573(4) 0.83961(16) 0.23672(15) 0.0207(7) Uani 1 1 d .
C33 C -0.2498(4) 0.73323(17) 0.22242(15) 0.0185(7) Uani 1 1 d .
C47 C 0.1339(4) 0.91121(16) 0.15125(14) 0.0191(7) Uani 1 1 d .
C17 C 0.2353(4) 0.73632(18) -0.03236(16) 0.0235(8) Uani 1 1 d .
H17 H 0.2009 0.7177 -0.0692 0.028 Uiso 1 1 calc R
C18 C 0.1743(4) 0.71610(16) 0.01702(15) 0.0203(7) Uani 1 1 d .
C27 C -0.4387(4) 0.65740(17) 0.26514(15) 0.0227(7) Uani 1 1 d .
H27 H -0.4051 0.6670 0.3047 0.027 Uiso 1 1 calc R
C39 C -0.1100(4) 0.80998(16) 0.00016(14) 0.0194(7) Uani 1 1 d .
C40 C 0.0602(4) 0.88450(16) 0.05681(15) 0.0212(7) Uani 1 1 d .
C31 C -0.4203(4) 0.66988(16) 0.16203(15) 0.0204(7) Uani 1 1 d .
C50 C 0.0532(4) 0.88243(19) 0.35012(15) 0.0272(8) Uani 1 1 d .
H50 H 0.0792 0.8975 0.3888 0.033 Uiso 1 1 calc R
C4 C -0.0337(4) 0.61101(16) 0.22757(14) 0.0193(7) Uani 1 1 d .
C19 C 0.0025(4) 0.63520(16) 0.04215(15) 0.0201(7) Uani 1 1 d .
C44 C 0.3650(4) 1.04132(18) 0.08717(17) 0.0314(9) Uani 1 1 d .
H44 H 0.4333 1.0754 0.0966 0.038 Uiso 1 1 calc R
N11 N 0.2708(3) 0.76373(13) 0.20213(13) 0.0184(6) Uani 1 1 d .
C35 C -0.2706(4) 0.73258(17) 0.03056(16) 0.0189(7) Uani 1 1 d .
N4 N 0.0485(3) 0.86720(14) 0.11455(12) 0.0197(6) Uani 1 1 d .
C43 C 0.3170(5) 1.0255(2) 0.02789(18) 0.0358(9) Uani 1 1 d .
H43 H 0.3530 1.0493 -0.0016 0.043 Uiso 1 1 calc R
C23 C -0.3069(4) 0.47961(18) 0.01285(16) 0.0283(8) Uani 1 1 d .
H23 H -0.3755 0.4452 0.0090 0.034 Uiso 1 1 calc R
C28 C -0.5560(4) 0.61479(17) 0.24859(16) 0.0265(8) Uani 1 1 d .
H28 H -0.6012 0.5949 0.2776 0.032 Uiso 1 1 calc R
C7 C 0.4037(4) 0.81613(16) 0.28572(15) 0.0204(7) Uani 1 1 d .
C6 C 0.2892(4) 0.76614(17) 0.26489(16) 0.0192(7) Uani 1 1 d .
C21 C -0.1464(4) 0.55187(17) -0.03265(15) 0.0255(8) Uani 1 1 d .
H21 H -0.1087 0.5662 -0.0658 0.031 Uiso 1 1 calc R
C1 C 0.1026(4) 0.64567(17) 0.33828(15) 0.0248(8) Uani 1 1 d .
H1 H 0.1512 0.6582 0.3754 0.030 Uiso 1 1 calc R
C2 C 0.0080(4) 0.59224(18) 0.33269(15) 0.0266(8) Uani 1 1 d .
H2 H -0.0094 0.5684 0.3657 0.032 Uiso 1 1 calc R
C26 C -0.0829(4) 0.59822(16) 0.12224(15) 0.0200(7) Uani 1 1 d .
C46 C 0.2119(4) 0.95695(16) 0.11580(15) 0.0214(7) Uani 1 1 d .
C15 C 0.3970(4) 0.80869(17) 0.02869(15) 0.0234(8) Uani 1 1 d .
H15 H 0.4740 0.8392 0.0343 0.028 Uiso 1 1 calc R
C42 C 0.2155(5) 0.97441(19) 0.01237(17) 0.0324(9) Uani 1 1 d .
H42 H 0.1835 0.9635 -0.0271 0.039 Uiso 1 1 calc R
C37 C -0.2793(5) 0.75237(16) -0.07337(18) 0.0254(9) Uani 1 1 d .
H37 H -0.3175 0.7434 -0.1127 0.030 Uiso 1 1 calc R
C9 C 0.5587(4) 0.89035(19) 0.34689(16) 0.0315(9) Uani 1 1 d .
H9 H 0.5934 0.9086 0.3839 0.038 Uiso 1 1 calc R
C10 C 0.6144(5) 0.91303(19) 0.29808(18) 0.0356(10) Uani 1 1 d .
H10 H 0.6871 0.9457 0.3031 0.043 Uiso 1 1 calc R
N16 N 0.0091(3) 0.64483(14) 0.10245(12) 0.0193(6) Uani 1 1 d .
C24 C -0.2638(4) 0.50932(17) 0.06774(16) 0.0252(8) Uani 1 1 d .
H24 H -0.3041 0.4964 0.1007 0.030 Uiso 1 1 calc R
C49 C 0.1118(4) 0.91132(17) 0.30472(15) 0.0243(8) Uani 1 1 d .
H49 H 0.1726 0.9485 0.3119 0.029 Uiso 1 1 calc R
C45 C 0.3132(4) 1.00745(17) 0.13214(16) 0.0262(8) Uani 1 1 d .
H45 H 0.3449 1.0181 0.1717 0.031 Uiso 1 1 calc R
C11 C 0.5645(4) 0.88827(18) 0.24136(17) 0.0300(8) Uani 1 1 d .
H11 H 0.6016 0.9038 0.2084 0.036 Uiso 1 1 calc R
C30 C -0.5394(4) 0.62802(17) 0.14486(16) 0.0245(8) Uani 1 1 d .
H30 H -0.5718 0.6184 0.1052 0.029 Uiso 1 1 calc R
O1 O 0.6706(3) 0.88755(13) 0.11362(13) 0.0367(6) Uani 1 1 d .
H31 H 0.7286 0.8563 0.1191 0.055 Uiso 1 1 calc R
C53 C 0.7469(5) 0.9486(2) 0.1295(2) 0.0407(10) Uani 1 1 d .
H53A H 0.6778 0.9848 0.1262 0.061 Uiso 1 1 calc R
H53B H 0.8171 0.9563 0.1036 0.061 Uiso 1 1 calc R
H53C H 0.7970 0.9457 0.1696 0.061 Uiso 1 1 calc R

loop_
_atom_site_aniso_label
_atom_site_aniso_U_11
_atom_site_aniso_U_22
_atom_site_aniso_U_33
_atom_site_aniso_U_23
_atom_site_aniso_U_13
_atom_site_aniso_U_12
Eu1 0.01448(13) 0.01095(13) 0.01348(13) -0.00011(7) 0.00006(8) 0.00037(7)
N1 0.0182(14) 0.0181(14) 0.0209(15) 0.0004(12) -0.0006(11) 0.0019(12)
N5 0.0225(15) 0.0144(14) 0.0228(15) -0.0017(12) 0.0010(12) 0.0018(12)
C38 0.029(2) 0.0231(18) 0.0208(17) 0.0023(15) 0.0053(15) 0.0037(16)
N9 0.0179(14) 0.0165(14) 0.0181(13) 0.0010(11) 0.0004(11) -0.0001(11)
N3 0.0292(16) 0.0171(14) 0.0196(14) 0.0050(12) 0.0015(12) -0.0006(13)
N15 0.0233(15) 0.0142(14) 0.0229(15) 0.0004(12) 0.0017(12) -0.0016(12)
N10 0.0229(16) 0.0180(14) 0.0211(15) 0.0018(13) -0.0005(12) -0.0009(13)
N13 0.0207(16) 0.0142(14) 0.0199(16) 0.0012(11) 0.0001(13) 0.0024(11)
N12 0.0184(14) 0.0178(14) 0.0217(14) -0.0002(12) 0.0024(11) -0.0005(12)
C5 0.0192(17) 0.0169(16) 0.0220(17) -0.0020(14) 0.0026(13) 0.0025(14)
C20 0.0216(18) 0.0121(16) 0.0264(18) -0.0009(14) -0.0022(14) 0.0025(14)
C14 0.0194(17) 0.0140(16) 0.0222(17) 0.0022(13) 0.0025(14) 0.0023(14)
N7 0.0178(15) 0.0200(15) 0.0201(16) -0.0018(11) 0.0017(12) -0.0002(11)
N2 0.0164(14) 0.0149(14) 0.0189(14) 0.0014(12) -0.0019(11) 0.0001(12)
N6 0.0168(14) 0.0149(14) 0.0218(14) -0.0008(11) 0.0016(11) -0.0005(11)
C25 0.0228(18) 0.0148(16) 0.0233(17) -0.0002(14) -0.0041(14) 0.0029(14)
C41 0.0240(19) 0.0177(17) 0.0263(18) 0.0035(15) 0.0023(15) 0.0013(15)
C36 0.0246(19) 0.0240(19) 0.0234(18) -0.0048(15) 0.0004(15) 0.0010(15)
C52 0.0190(17) 0.0189(17) 0.0195(16) -0.0010(14) 0.0014(13) 0.0021(14)
C32 0.0187(17) 0.0173(17) 0.0230(17) -0.0018(14) 0.0020(14) 0.0022(14)
N8 0.0222(16) 0.0184(15) 0.0167(15) -0.0029(11) -0.0007(13) 0.0009(11)
C51 0.0263(19) 0.0265(19) 0.0207(17) -0.0025(15) 0.0047(14) -0.0044(15)
C48 0.0197(17) 0.0177(17) 0.0235(17) 0.0015(14) 0.0003(14) 0.0022(14)
C22 0.037(2) 0.0227(19) 0.0247(19) -0.0068(16) -0.0068(16) -0.0031(17)
C3 0.0286(19) 0.0162(17) 0.0244(18) -0.0012(14) 0.0039(15) -0.0047(15)
N14 0.0218(15) 0.0191(14) 0.0179(13) -0.0032(12) 0.0014(12) 0.0020(12)
C13 0.0213(18) 0.0143(17) 0.0250(18) -0.0006(14) 0.0000(14) 0.0036(14)
C34 0.0168(16) 0.0123(15) 0.0240(18) -0.0003(13) -0.0005(14) 0.0028(13)
C16 0.0228(19) 0.035(2) 0.0226(18) 0.0069(16) 0.0062(15) 0.0040(16)
C8 0.0275(19) 0.0215(18) 0.0247(17) -0.0004(15) -0.0067(15) -0.0006(15)
C29 0.0247(19) 0.0190(18) 0.037(2) -0.0018(15) 0.0028(16) -0.0074(15)
C12 0.0177(17) 0.0183(17) 0.0237(17) 0.0000(14) -0.0035(14) 0.0022(14)
C33 0.0178(17) 0.0179(16) 0.0201(18) -0.0012(14) 0.0037(14) 0.0022(14)
C47 0.0200(17) 0.0132(16) 0.0240(18) -0.0002(14) 0.0032(14) 0.0058(14)
C17 0.027(2) 0.0275(18) 0.0158(18) -0.0014(15) 0.0025(15) 0.0042(16)
C18 0.0207(18) 0.0167(17) 0.0228(17) 0.0006(14) 0.0016(14) 0.0046(14)
C27 0.0226(18) 0.0221(18) 0.0233(17) -0.0007(14) 0.0036(14) 0.0008(15)
C39 0.0213(17) 0.0182(17) 0.0182(16) -0.0007(14) 0.0015(14) 0.0059(14)
C40 0.0252(18) 0.0138(16) 0.0243(18) -0.0018(14) 0.0030(15) 0.0033(14)
C31 0.0206(18) 0.0129(16) 0.0270(18) -0.0005(14) 0.0014(14) 0.0038(14)
C50 0.031(2) 0.030(2) 0.0200(17) -0.0049(15) 0.0020(15) -0.0019(17)
C4 0.0208(18) 0.0132(16) 0.0226(17) -0.0020(13) 0.0000(14) 0.0018(14)
C19 0.0200(17) 0.0136(16) 0.0258(18) 0.0011(14) 0.0012(14) 0.0046(14)
C44 0.032(2) 0.0226(19) 0.039(2) 0.0014(17) 0.0060(17) -0.0080(16)
N11 0.0210(15) 0.0145(13) 0.0187(15) 0.0001(11) 0.0003(12) 0.0013(12)
C35 0.0181(17) 0.0162(16) 0.0214(18) -0.0008(14) 0.0000(14) 0.0066(14)
N4 0.0240(16) 0.0176(14) 0.0166(13) -0.0016(11) 0.0004(12) 0.0024(12)
C43 0.043(2) 0.030(2) 0.037(2) 0.0101(18) 0.0129(18) -0.0081(18)
C23 0.029(2) 0.0185(18) 0.034(2) 0.0003(15) -0.0083(16) -0.0050(15)
C28 0.0260(19) 0.0211(18) 0.034(2) 0.0061(16) 0.0097(16) -0.0002(15)
C7 0.0176(17) 0.0163(16) 0.0250(17) 0.0008(14) -0.0034(14) 0.0015(14)
C6 0.0167(17) 0.0176(16) 0.0217(18) 0.0002(15) -0.0018(14) 0.0027(15)
C21 0.032(2) 0.0205(18) 0.0221(17) -0.0020(14) -0.0027(15) 0.0012(16)
C1 0.030(2) 0.0243(19) 0.0185(17) 0.0012(15) 0.0006(15) -0.0022(16)
C2 0.035(2) 0.0259(19) 0.0195(17) 0.0061(15) 0.0059(16) -0.0026(16)
C26 0.0227(18) 0.0112(16) 0.0249(18) 0.0004(14) 0.0006(14) 0.0033(14)
C46 0.0218(18) 0.0152(16) 0.0273(18) 0.0002(14) 0.0038(14) 0.0035(14)
C15 0.0216(18) 0.0228(18) 0.0260(18) 0.0026(15) 0.0042(15) -0.0010(15)
C42 0.039(2) 0.031(2) 0.028(2) 0.0031(17) 0.0079(17) -0.0067(18)
C37 0.026(2) 0.030(2) 0.0183(19) -0.0021(14) -0.0004(16) 0.0049(15)
C9 0.033(2) 0.028(2) 0.029(2) -0.0026(16) -0.0078(16) -0.0048(17)
C10 0.034(2) 0.026(2) 0.043(2) -0.0040(18) -0.0069(18) -0.0095(18)
N16 0.0198(14) 0.0171(14) 0.0209(14) 0.0011(12) 0.0035(11) 0.0012(12)
C24 0.029(2) 0.0173(17) 0.0268(18) 0.0027(15) -0.0043(15) -0.0039(15)
C49 0.0285(19) 0.0199(18) 0.0229(18) -0.0036(15) -0.0005(15) -0.0011(15)
C45 0.0261(19) 0.0202(18) 0.0321(19) -0.0006(16) 0.0043(15) -0.0022(15)
C11 0.032(2) 0.0247(19) 0.032(2) 0.0025(16) 0.0003(16) -0.0076(17)
C30 0.0244(19) 0.0195(18) 0.0287(18) -0.0019(15) 0.0016(15) -0.0016(15)
O1 0.0287(15) 0.0323(15) 0.0477(16) -0.0013(13) 0.0021(13) 0.0057(12)
C53 0.033(2) 0.038(2) 0.051(3) 0.004(2) 0.008(2) -0.0008(19)

loop_
_atom_type_symbol
_atom_type_description
_atom_type_scat_dispersion_real
_atom_type_scat_dispersion_imag
_atom_type_scat_source
C C 0.0181 0.0091 'International Tables Vol C Tables 4.2.6.8 and 6.1.1.4'
H H 0.0000 0.0000 'International Tables Vol C Tables 4.2.6.8 and 6.1.1.4'
N N 0.0311 0.0180 'International Tables Vol C Tables 4.2.6.8 and 6.1.1.4'
Eu Eu -8.9294 11.1857 'International Tables Vol C Tables 4.2.6.8 and 6.1.1.4'
O O 0.0492 0.0322 'International Tables Vol C Tables 4.2.6.8 and 6.1.1.4'

loop_
_geom_angle_atom_site_label_1
_geom_angle_atom_site_label_2
_geom_angle_atom_site_label_3
_geom_angle
N16 Eu1 N8 90.62(9)
N16 Eu1 N4 137.96(10)
N8 Eu1 N4 105.45(9)
N16 Eu1 N11 106.41(10)
N8 Eu1 N11 137.97(10)
N4 Eu1 N11 87.36(9)
N16 Eu1 N6 148.89(9)
N8 Eu1 N6 70.12(9)
N4 Eu1 N6 72.38(9)
N11 Eu1 N6 76.44(9)
N16 Eu1 N9 72.26(9)
N8 Eu1 N9 78.59(9)
N4 Eu1 N9 148.23(9)
N11 Eu1 N9 71.01(9)
N6 Eu1 N9 79.92(9)
N16 Eu1 N2 78.73(9)
N8 Eu1 N2 72.22(10)
N4 Eu1 N2 70.16(9)
N11 Eu1 N2 147.81(9)
N6 Eu1 N2 115.80(8)
N9 Eu1 N2 138.21(9)
N16 Eu1 N13 70.98(9)
N8 Eu1 N13 150.29(10)
N4 Eu1 N13 76.80(9)
N11 Eu1 N13 71.15(10)
N6 Eu1 N13 135.77(9)
N9 Eu1 N13 115.45(8)
N2 Eu1 N13 81.20(9)
C34 N1 C35 127.1(3)
C47 N5 C48 127.6(3)
C37 C38 C39 119.8(3)
C4 N9 C5 116.2(3)
C4 N9 Eu1 118.8(2)
C5 N9 Eu1 122.3(2)
C40 N3 C39 125.8(3)
C26 N15 C4 127.0(3)
C6 N10 C5 127.8(3)
C14 N13 C18 115.6(3)
C14 N13 Eu1 120.7(2)
C18 N13 Eu1 118.6(2)
C13 N12 C14 131.3(3)
N9 C5 C1 123.0(3)
N9 C5 N10 124.0(3)
C1 C5 N10 113.0(3)
C25 C20 C21 121.1(3)
C25 C20 C19 107.3(3)
C21 C20 C19 131.6(3)
N13 C14 C15 125.5(3)
N13 C14 N12 121.1(3)
C15 C14 N12 113.4(3)
C33 N7 C52 125.6(3)
C39 N2 C35 116.9(3)
C39 N2 Eu1 121.5(2)
C35 N2 Eu1 117.5(2)
C52 N6 C48 116.7(3)
C52 N6 Eu1 120.0(2)
C48 N6 Eu1 118.9(2)
C20 C25 C24 121.9(3)
C20 C25 C26 106.5(3)
C24 C25 C26 131.5(3)
C42 C41 C46 120.8(3)
C42 C41 C40 132.0(3)
C46 C41 C40 107.1(3)
C37 C36 C35 119.9(3)
N6 C52 N7 124.8(3)
N6 C52 C51 121.9(3)
N7 C52 C51 113.3(3)
C31 C32 C27 121.4(3)
C31 C32 C33 107.1(3)
C27 C32 C33 131.5(3)
C34 N8 C33 107.3(3)
C34 N8 Eu1 119.5(2)
C33 N8 Eu1 120.3(2)
C50 C51 C52 120.2(3)
N6 C48 C49 122.5(3)
N6 C48 N5 125.1(3)
C49 C48 N5 112.4(3)
C21 C22 C23 121.7(3)
C2 C3 C4 120.6(3)
C19 N14 C18 127.5(3)
N11 C13 N12 127.1(3)
N11 C13 C12 112.3(3)
N12 C13 C12 120.6(3)
N1 C34 N8 130.9(3)
N1 C34 C31 119.5(3)
N8 C34 C31 109.6(3)
C17 C16 C15 118.7(3)
C9 C8 C7 117.0(3)
C30 C29 C28 120.6(3)
C7 C12 C11 121.6(3)
C7 C12 C13 105.1(3)
C11 C12 C13 133.2(3)
N7 C33 N8 130.4(3)
N7 C33 C32 120.5(3)
N8 C33 C32 109.0(3)
N5 C47 N4 131.0(3)
N5 C47 C46 119.0(3)
N4 C47 C46 110.0(3)
C16 C17 C18 120.7(3)
N13 C18 N14 125.0(3)
N13 C18 C17 121.3(3)
N14 C18 C17 113.8(3)
C28 C27 C32 117.5(3)
N2 C39 N3 124.9(3)
N2 C39 C38 122.3(3)
N3 C39 C38 112.7(3)
N3 C40 N4 130.5(3)
N3 C40 C41 120.0(3)
N4 C40 C41 109.5(3)
C32 C31 C30 121.5(3)
C32 C31 C34 107.0(3)
C30 C31 C34 131.4(3)
C51 C50 C49 118.4(3)
N9 C4 N15 125.2(3)
N9 C4 C3 122.1(3)
N15 C4 C3 112.7(3)
N14 C19 N16 129.8(3)
N14 C19 C20 121.1(3)
N16 C19 C20 109.1(3)
C45 C44 C43 121.4(4)
C13 N11 C6 106.9(3)
C13 N11 Eu1 122.0(2)
C6 N11 Eu1 119.3(2)
N2 C35 N1 125.6(3)
N2 C35 C36 121.9(3)
N1 C35 C36 112.5(3)
C47 N4 C40 107.3(3)
C47 N4 Eu1 119.8(2)
C40 N4 Eu1 122.9(2)
C42 C43 C44 120.7(4)
C24 C23 C22 120.7(3)
C27 C28 C29 121.3(3)
C12 C7 C8 121.7(3)
C12 C7 C6 107.4(3)
C8 C7 C6 130.8(3)
N10 C6 N11 130.4(3)
N10 C6 C7 121.4(3)
N11 C6 C7 108.2(3)
C22 C21 C20 117.3(3)
C2 C1 C5 119.9(3)
C1 C2 C3 118.1(3)
N15 C26 N16 130.6(3)
N15 C26 C25 119.9(3)
N16 C26 C25 109.5(3)
C41 C46 C45 122.1(3)
C41 C46 C47 106.0(3)
C45 C46 C47 131.9(3)
C14 C15 C16 117.9(3)
C41 C42 C43 117.9(4)
C38 C37 C36 118.9(4)
C8 C9 C10 121.4(3)
C9 C10 C11 121.8(4)
C26 N16 C19 107.5(3)
C26 N16 Eu1 118.5(2)
C19 N16 Eu1 122.0(2)
C25 C24 C23 117.2(3)
C50 C49 C48 119.8(3)
C44 C45 C46 117.1(3)
C12 C11 C10 116.5(4)
C29 C30 C31 117.6(3)

loop_
_geom_bond_atom_site_label_1
_geom_bond_atom_site_label_2
_geom_bond_distance
Eu1 N16 2.387(3)
Eu1 N8 2.393(3)
Eu1 N4 2.406(3)
Eu1 N11 2.439(3)
Eu1 N6 2.631(3)
Eu1 N9 2.636(3)
Eu1 N2 2.641(3)
Eu1 N13 2.658(3)
N1 C34 1.294(4)
N1 C35 1.385(5)
N5 C47 1.292(4)
N5 C48 1.389(5)
C38 C37 1.372(5)
C38 C39 1.402(5)
N9 C4 1.365(4)
N9 C5 1.371(4)
N3 C40 1.293(4)
N3 C39 1.393(5)
N15 C26 1.293(5)
N15 C4 1.383(4)
N10 C6 1.274(5)
N10 C5 1.394(4)
N13 C14 1.346(5)
N13 C18 1.378(5)
N12 C13 1.334(4)
N12 C14 1.424(4)
C5 C1 1.389(5)
C20 C25 1.374(5)
C20 C21 1.389(5)
C20 C19 1.480(5)
C14 C15 1.382(5)
N7 C33 1.289(5)
N7 C52 1.390(4)
N2 C39 1.360(4)
N2 C35 1.370(5)
N6 C52 1.358(4)
N6 C48 1.374(4)
C25 C24 1.387(5)
C25 C26 1.481(5)
C41 C42 1.379(5)
C41 C46 1.381(5)
C41 C40 1.474(5)
C36 C37 1.372(6)
C36 C35 1.402(5)
C52 C51 1.400(5)
C32 C31 1.376(5)
C32 C27 1.385(5)
C32 C33 1.484(5)
N8 C34 1.388(4)
N8 C33 1.400(5)
C51 C50 1.373(5)
C48 C49 1.389(5)
C22 C21 1.384(5)
C22 C23 1.390(6)
C3 C2 1.375(5)
C3 C4 1.395(5)
N14 C19 1.297(5)
N14 C18 1.380(4)
C13 N11 1.328(5)
C13 C12 1.484(5)
C34 C31 1.481(5)
C16 C17 1.364(6)
C16 C15 1.388(5)
C8 C9 1.380(5)
C8 C7 1.389(5)
C29 C30 1.386(5)
C29 C28 1.400(5)
C12 C7 1.380(5)
C12 C11 1.380(5)
C47 N4 1.375(4)
C47 C46 1.485(5)
C17 C18 1.402(5)
C27 C28 1.383(5)
C40 N4 1.388(4)
C31 C30 1.387(5)
C50 C49 1.374(5)
C19 N16 1.386(4)
C44 C45 1.381(5)
C44 C43 1.395(6)
N11 C6 1.421(5)
C43 C42 1.394(6)
C23 C24 1.390(5)
C7 C6 1.478(5)
C1 C2 1.374(5)
C26 N16 1.386(5)
C46 C45 1.387(5)
C9 C10 1.380(6)
C10 C11 1.397(5)
O1 C53 1.428(5)
